data_4108099
loop_
_publ_author_name
'Christian B. Nielsen'
'Alex Angerhofer'
'Khalil A. Abboud'
'John R. Reynolds'

_publ_section_title
;
 Discrete Photopatternable \p-Conjugated Oligomers for Electrochromic
 Devices
;
_journal_name_full 'Journal of the American Chemical Society'
_journal_page_first 9734
_journal_page_last 9746
_journal_paper_doi 10.1021/ja7112273
_journal_volume 130
_journal_year 2008
_chemical_formula_sum 'C24 H22 O4 S2'
_chemical_formula_weight 438.54
_chemical_name_systematic
; 
 ? 
;
_space_group_IT_number 14
_symmetry_cell_setting monoclinic
_symmetry_space_group_name_Hall '-P 2ybc'
_symmetry_space_group_name_H-M 'P 1 21/c 1'
_atom_sites_solution_hydrogens geom
_atom_sites_solution_primary direct
_atom_sites_solution_secondary difmap
_audit_creation_method SHELXL-97
_audit_update_record
;
2007-05-29 # Formatted by publCIF
;
_cell_angle_alpha 90.00
_cell_angle_beta 92.386(2)
_cell_angle_gamma 90.00
_cell_formula_units_Z 2
_cell_length_a 10.3264(9)
_cell_length_b 5.9833(5)
_cell_length_c 16.6810(15)
_cell_measurement_reflns_used 50
_cell_measurement_temperature 173(2)
_cell_measurement_theta_max 28.0
_cell_measurement_theta_min 2.0
_cell_volume 1029.76(16)
_computing_cell_refinement 'Bruker SMART v5.624 & SAINT 6.36a (Bruker 1998)'
_computing_data_collection 'Bruker SMART v5.624 (Bruker 1998)'
_computing_data_reduction 'Bruker SHELXTL v6.14 (Bruker 2000)'
_computing_molecular_graphics 'Bruker SHELXTL v6.14'
_computing_publication_material 'Bruker SHELXTL v6.14'
_computing_structure_refinement 'Bruker SHELXTL v6.14'
_computing_structure_solution 'Bruker SHELXTL v6.14'
_diffrn_ambient_temperature 173(2)
_diffrn_measured_fraction_theta_full 0.998
_diffrn_measured_fraction_theta_max 0.998
_diffrn_measurement_device_type 'SMART CCD area detector'
_diffrn_measurement_method '\w scans'
_diffrn_radiation_monochromator graphite
_diffrn_radiation_source 'fine-focus sealed tube'
_diffrn_radiation_type MoK\a
_diffrn_radiation_wavelength 0.71073
_diffrn_reflns_av_R_equivalents 0.0347
_diffrn_reflns_av_sigmaI/netI 0.0327
_diffrn_reflns_limit_h_max 13
_diffrn_reflns_limit_h_min -11
_diffrn_reflns_limit_k_max 7
_diffrn_reflns_limit_k_min -7
_diffrn_reflns_limit_l_max 19
_diffrn_reflns_limit_l_min -21
_diffrn_reflns_number 6696
_diffrn_reflns_theta_full 27.49
_diffrn_reflns_theta_max 27.49
_diffrn_reflns_theta_min 1.97
_diffrn_standards_decay_% 1
_diffrn_standards_number 0
_exptl_absorpt_coefficient_mu 0.288
_exptl_absorpt_correction_T_max 0.9839
_exptl_absorpt_correction_T_min 0.9651
_exptl_absorpt_correction_type integration
_exptl_absorpt_process_details 'based on measured indexed crystal faces, Bruker SHELXTL  v6.12 (Bruker 1998)'
_exptl_crystal_colour yellow
_exptl_crystal_density_diffrn 1.414
_exptl_crystal_description needles
_exptl_crystal_F_000 460
_exptl_crystal_size_max 0.18
_exptl_crystal_size_mid 0.09
_exptl_crystal_size_min 0.05
_refine_diff_density_max 0.369
_refine_diff_density_min -0.185
_refine_diff_density_rms 0.048
_refine_ls_extinction_method none
_refine_ls_goodness_of_fit_ref 1.075
_refine_ls_hydrogen_treatment constr
_refine_ls_matrix_type full
_refine_ls_number_parameters 138
_refine_ls_number_reflns 2360
_refine_ls_number_restraints 0
_refine_ls_restrained_S_all 1.075
_refine_ls_R_factor_all 0.0478
_refine_ls_R_factor_gt 0.0373
_refine_ls_shift/su_max 0.000
_refine_ls_shift/su_mean 0.000
_refine_ls_structure_factor_coef Fsqd
_refine_ls_weighting_details 'calc w=1/[\s^2^(Fo^2^)+(0.0443P)^2^+0.3249P] where P=(Fo^2^+2Fc^2^)/3'
_refine_ls_weighting_scheme calc
_refine_ls_wR_factor_gt 0.0897
_refine_ls_wR_factor_ref 0.0940
_reflns_number_gt 2014
_reflns_number_total 2360
_reflns_threshold_expression I>2\s(I)
_cod_data_source_file ja7112273-file002.cif
_cod_data_source_block cn03
_cod_database_code 4108099

loop_
_symmetry_equiv_pos_as_xyz
'x, y, z'
'-x, y+1/2, -z+1/2'
'-x, -y, -z'
'x, -y-1/2, z-1/2'

loop_
_atom_site_label
_atom_site_type_symbol
_atom_site_fract_x
_atom_site_fract_y
_atom_site_fract_z
_atom_site_U_iso_or_equiv
_atom_site_adp_type
_atom_site_occupancy
_atom_site_symmetry_multiplicity
_atom_site_calc_flag
_atom_site_refinement_flags
S1 S 0.08180(4) 0.22164(7) 0.43427(2) 0.02464(13) Uani 1 1 d .
O1 O 0.67772(11) -0.0099(2) 0.38907(7) 0.0339(3) Uani 1 1 d .
O2 O 0.15240(11) -0.0541(2) 0.31183(7) 0.0315(3) Uani 1 1 d .
C1 C 0.06291(15) 0.4712(3) 0.48476(9) 0.0236(3) Uani 1 1 d .
C2 C 0.17670(16) 0.5893(3) 0.48858(10) 0.0280(4) Uani 1 1 d .
H2A H 0.1855 0.7325 0.5128 0.034 Uiso 1 1 calc R
C3 C 0.27961(16) 0.4759(3) 0.45277(10) 0.0270(4) Uani 1 1 d .
H3A H 0.3648 0.5351 0.4512 0.032 Uiso 1 1 calc R
C4 C 0.24502(15) 0.2723(3) 0.42038(9) 0.0233(3) Uani 1 1 d .
C5 C 0.33078(15) 0.1093(3) 0.38296(9) 0.0224(3) Uani 1 1 d .
C6 C 0.46414(15) 0.1144(3) 0.40127(10) 0.0258(3) Uani 1 1 d .
H6A H 0.4980 0.2231 0.4380 0.031 Uiso 1 1 calc R
C7 C 0.54814(15) -0.0356(3) 0.36709(10) 0.0258(4) Uani 1 1 d .
C8 C 0.50089(16) -0.1956(3) 0.31388(10) 0.0278(4) Uani 1 1 d .
H8A H 0.5581 -0.2994 0.2907 0.033 Uiso 1 1 calc R
C9 C 0.36832(16) -0.2030(3) 0.29454(10) 0.0279(4) Uani 1 1 d .
H9A H 0.3355 -0.3118 0.2575 0.033 Uiso 1 1 calc R
C10 C 0.28411(15) -0.0545(3) 0.32843(10) 0.0241(3) Uani 1 1 d .
C11 C 0.76430(17) -0.1731(3) 0.35961(11) 0.0344(4) Uani 1 1 d .
H11C H 0.7383 -0.3218 0.3775 0.052 Uiso 1 1 calc R
H11B H 0.8526 -0.1411 0.3802 0.052 Uiso 1 1 calc R
H11A H 0.7615 -0.1686 0.3008 0.052 Uiso 1 1 calc R
C12 C 0.09969(18) -0.2413(3) 0.26868(13) 0.0386(5) Uani 1 1 d .
H12C H 0.1329 -0.2432 0.2145 0.058 Uiso 1 1 calc R
H12B H 0.0050 -0.2298 0.2652 0.058 Uiso 1 1 calc R
H12A H 0.1250 -0.3795 0.2967 0.058 Uiso 1 1 calc R

loop_
_atom_site_aniso_label
_atom_site_aniso_U_11
_atom_site_aniso_U_22
_atom_site_aniso_U_33
_atom_site_aniso_U_23
_atom_site_aniso_U_13
_atom_site_aniso_U_12
S1 0.0214(2) 0.0251(2) 0.0276(2) -0.00564(16) 0.00349(15) 0.00160(15)
O1 0.0217(6) 0.0439(8) 0.0359(7) -0.0066(6) 0.0001(5) 0.0053(5)
O2 0.0212(6) 0.0328(7) 0.0404(7) -0.0136(5) 0.0004(5) 0.0015(5)
C1 0.0273(8) 0.0221(8) 0.0216(8) -0.0015(6) 0.0023(6) 0.0046(6)
C2 0.0304(9) 0.0230(8) 0.0307(9) -0.0045(7) 0.0041(7) 0.0018(7)
C3 0.0252(8) 0.0265(9) 0.0297(9) -0.0009(7) 0.0039(7) -0.0006(6)
C4 0.0229(7) 0.0251(8) 0.0220(8) 0.0006(6) 0.0030(6) 0.0015(6)
C5 0.0234(8) 0.0239(8) 0.0202(7) 0.0007(6) 0.0046(6) 0.0013(6)
C6 0.0262(8) 0.0291(9) 0.0222(8) -0.0029(7) 0.0016(6) -0.0001(7)
C7 0.0208(8) 0.0320(9) 0.0246(8) 0.0031(7) 0.0022(6) 0.0021(6)
C8 0.0248(8) 0.0280(9) 0.0312(9) -0.0028(7) 0.0074(7) 0.0036(6)
C9 0.0265(8) 0.0271(9) 0.0304(9) -0.0070(7) 0.0051(7) -0.0016(7)
C10 0.0217(8) 0.0262(8) 0.0246(8) -0.0005(6) 0.0039(6) 0.0002(6)
C11 0.0242(9) 0.0428(11) 0.0366(10) 0.0029(8) 0.0039(7) 0.0086(7)
C12 0.0263(9) 0.0398(11) 0.0494(12) -0.0169(9) -0.0015(8) -0.0022(8)

loop_
_atom_type_symbol
_atom_type_description
_atom_type_scat_dispersion_real
_atom_type_scat_dispersion_imag
_atom_type_scat_source
C C 0.0033 0.0016 'International Tables Vol C Tables 4.2.6.8 and 6.1.1.4'
H H 0.0000 0.0000 'International Tables Vol C Tables 4.2.6.8 and 6.1.1.4'
O O 0.0106 0.0060 'International Tables Vol C Tables 4.2.6.8 and 6.1.1.4'
S S 0.1246 0.1234 'International Tables Vol C Tables 4.2.6.8 and 6.1.1.4'

loop_
_geom_angle_atom_site_label_1
_geom_angle_atom_site_label_2
_geom_angle_atom_site_label_3
_geom_angle
_geom_angle_site_symmetry_1
_geom_angle_site_symmetry_3
C1 S1 C4 92.52(8) . .
C7 O1 C11 116.54(14) . .
C10 O2 C12 116.93(13) . .
C2 C1 C1 129.65(19) . 3_566
C2 C1 S1 110.72(12) . .
C1 C1 S1 119.63(16) 3_566 .
C1 C2 C3 113.04(15) . .
C4 C3 C2 113.82(15) . .
C3 C4 C5 127.04(15) . .
C3 C4 S1 109.87(12) . .
C5 C4 S1 123.00(12) . .
C6 C5 C10 117.61(15) . .
C6 C5 C4 119.80(15) . .
C10 C5 C4 122.59(15) . .
C7 C6 C5 121.54(16) . .
C8 C7 O1 124.08(15) . .
C8 C7 C6 120.17(15) . .
O1 C7 C6 115.74(15) . .
C7 C8 C9 119.22(16) . .
C10 C9 C8 120.92(16) . .
O2 C10 C9 123.54(15) . .
O2 C10 C5 115.93(14) . .
C9 C10 C5 120.53(15) . .

loop_
_geom_bond_atom_site_label_1
_geom_bond_atom_site_label_2
_geom_bond_distance
_geom_bond_site_symmetry_2
S1 C1 1.7296(16) .
S1 C4 1.7375(17) .
O1 C7 1.3812(19) .
O1 C11 1.425(2) .
O2 C10 1.3767(19) .
O2 C12 1.427(2) .
C1 C2 1.370(2) .
C1 C1 1.456(3) 3_566
C2 C3 1.414(2) .
C3 C4 1.374(2) .
C4 C5 1.473(2) .
C5 C6 1.399(2) .
C5 C10 1.409(2) .
C6 C7 1.387(2) .
C7 C8 1.381(2) .
C8 C9 1.394(2) .
C9 C10 1.381(2) .
